data_7052826
loop_
_publ_author_name
'Wang, Wen-Zhen'
'Ismayilov, Rayyat Huseyn'
'Lee, Gene-Hsiang'
'Huang, Yi-Lin'
'Yeh, Chen-Yu'
'Fu, Ming-Dung'
'Chen, Chun-hsien'
'Peng, Shie-Ming'

_publ_section_title
;
 Fine tuning of pentachromium(ii) metal string complexes through elaborate
 design of ligand
;
_journal_issue 3
_journal_name_full 'New Journal of Chemistry'
_journal_page_first 632
_journal_paper_doi 10.1039/c1nj20512a
_journal_volume 36
_journal_year 2012
_chemical_formula_sum 'C56 H40 Cl2 Cr5 N24'
_chemical_formula_weight 1380.02
_chemical_name_systematic
;
?
;
_space_group_IT_number 87
_symmetry_cell_setting tetragonal
_symmetry_space_group_name_Hall '-I 4'
_symmetry_space_group_name_H-M 'I 4/m'
_atom_sites_solution_hydrogens geom
_atom_sites_solution_primary direct
_atom_sites_solution_secondary difmap
_audit_creation_method SHELXL-97
_cell_angle_alpha 90.00
_cell_angle_beta 90.00
_cell_angle_gamma 90.00
_cell_formula_units_Z 2
_cell_length_a 10.5897(6)
_cell_length_b 10.5897(6)
_cell_length_c 26.8588(16)
_cell_measurement_reflns_used 2618
_cell_measurement_temperature 150(2)
_cell_measurement_theta_max 26.60
_cell_measurement_theta_min 2.72
_cell_volume 3012.0(3)
_computing_cell_refinement 'Bruker SAINT'
_computing_data_collection 'Bruker SMART'
_computing_data_reduction 'Bruker SAINT'
_computing_molecular_graphics 'Bruker SHELXTL'
_computing_publication_material 'Bruker SHELXTL'
_computing_structure_refinement 'SHELXL-97 (Sheldrick, 1997)'
_computing_structure_solution 'SHELXS-97 (Sheldrick, 1990)'
_diffrn_ambient_temperature 150(2)
_diffrn_measured_fraction_theta_full 0.999
_diffrn_measured_fraction_theta_max 0.999
_diffrn_measurement_device_type 'BRUKER SMART APEXCCD area detector'
_diffrn_measurement_method 'omega scans'
_diffrn_radiation_monochromator graphite
_diffrn_radiation_source 'fine-focus sealed tube'
_diffrn_radiation_type MoK\a
_diffrn_radiation_wavelength 0.71073
_diffrn_reflns_av_R_equivalents 0.0000
_diffrn_reflns_av_sigmaI/netI 0.0228
_diffrn_reflns_limit_h_max 9
_diffrn_reflns_limit_h_min -9
_diffrn_reflns_limit_k_max 13
_diffrn_reflns_limit_k_min 0
_diffrn_reflns_limit_l_max 34
_diffrn_reflns_limit_l_min 0
_diffrn_reflns_number 1771
_diffrn_reflns_theta_full 27.50
_diffrn_reflns_theta_max 27.50
_diffrn_reflns_theta_min 2.07
_exptl_absorpt_coefficient_mu 1.022
_exptl_absorpt_correction_T_max 0.8454
_exptl_absorpt_correction_T_min 0.7698
_exptl_absorpt_correction_type multi-scan
_exptl_absorpt_process_details SADABS
_exptl_crystal_colour dark-brown
_exptl_crystal_density_diffrn 1.522
_exptl_crystal_density_meas ?
_exptl_crystal_density_method 'not measured'
_exptl_crystal_description 'square pyramidal'
_exptl_crystal_F_000 1396
_exptl_crystal_size_max 0.27
_exptl_crystal_size_mid 0.17
_exptl_crystal_size_min 0.17
_refine_diff_density_max 0.560
_refine_diff_density_min -0.459
_refine_diff_density_rms 0.082
_refine_ls_extinction_method none
_refine_ls_goodness_of_fit_ref 1.031
_refine_ls_hydrogen_treatment constr
_refine_ls_matrix_type full
_refine_ls_number_parameters 100
_refine_ls_number_reflns 1771
_refine_ls_number_restraints 1
_refine_ls_restrained_S_all 1.032
_refine_ls_R_factor_all 0.0813
_refine_ls_R_factor_gt 0.0708
_refine_ls_shift/su_max 0.000
_refine_ls_shift/su_mean 0.000
_refine_ls_structure_factor_coef Fsqd
_refine_ls_weighting_details 'calc w=1/[\s^2^(Fo^2^)+(0.0714P)^2^+16.4920P] where P=(Fo^2^+2Fc^2^)/3'
_refine_ls_weighting_scheme calc
_refine_ls_wR_factor_gt 0.1664
_refine_ls_wR_factor_ref 0.1737
_reflns_number_gt 1543
_reflns_number_total 1771
_reflns_threshold_expression >2sigma(I)
_cod_data_source_file c1nj20512a.txt
_cod_data_source_block ic12029_squezze
_cod_depositor_comments
;
The following automatic conversions were performed:

'_symmetry_cell_setting' value 'Tetragonal' changed to 'tetragonal'
according to /home/saulius/struct/CIF-dictionaries/cif_core.dic
dictionary named 'cif_core.dic' version 2.4.1 from 2010-06-29.

Automatic conversion script
Id: cif_fix_values 1715 2011-07-08 13:25:40Z adriana 

The following automatic conversions were performed:

'_exptl_crystal_density_meas' value 'not_measured' was changed to '?'
- the value is perceived as not measured.

Automatic conversion script
Id: cif_fix_values 3008 2015-01-20 13:52:24Z robertas 
;
_cod_original_sg_symbol_H-M I4/m
_cod_database_code 7052826

loop_
_symmetry_equiv_pos_as_xyz
'x, y, z'
'-x, -y, z'
'-y, x, z'
'y, -x, z'
'x+1/2, y+1/2, z+1/2'
'-x+1/2, -y+1/2, z+1/2'
'-y+1/2, x+1/2, z+1/2'
'y+1/2, -x+1/2, z+1/2'
'-x, -y, -z'
'x, y, -z'
'y, -x, -z'
'-y, x, -z'
'-x+1/2, -y+1/2, -z+1/2'
'x+1/2, y+1/2, -z+1/2'
'y+1/2, -x+1/2, -z+1/2'
'-y+1/2, x+1/2, -z+1/2'

loop_
_atom_site_label
_atom_site_type_symbol
_atom_site_fract_x
_atom_site_fract_y
_atom_site_fract_z
_atom_site_U_iso_or_equiv
_atom_site_adp_type
_atom_site_occupancy
_atom_site_symmetry_multiplicity
_atom_site_calc_flag
_atom_site_refinement_flags
_atom_site_disorder_group
Cr1 Cr 0.0000 0.0000 0.17771(10) 0.0247(6) Uani 0.510(2) 4 d SP 1
Cr1' Cr 0.0000 0.0000 0.15971(11) 0.0247(6) Uani 0.490(2) 4 d SP 2
Cr2 Cr 0.0000 0.0000 0.08362(4) 0.0242(3) Uani 1 4 d SU .
Cr3 Cr 0.0000 0.0000 0.01018(6) 0.0205(5) Uani 0.50 4 d SPU .
Cl1 Cl 0.0000 0.0000 0.26380(9) 0.0530(6) Uani 1 4 d S .
N1 N 0.1023(7) -0.1705(9) 0.1593(3) 0.0243(13) Uani 0.510(2) 1 d P 1
N2 N -0.0070(5) -0.1914(5) 0.08644(17) 0.0226(7) Uani 0.510(2) 1 d P 1
N1' N 0.0600(7) -0.1907(9) 0.1674(4) 0.0243(13) Uani 0.490(2) 1 d P 2
N2' N -0.1211(5) -0.1462(5) 0.07731(18) 0.0226(7) Uani 0.490(2) 1 d P 2
N3 N -0.0650(3) -0.1803(3) 0.0000 0.0242(8) Uani 1 2 d S .
N4 N -0.1482(5) -0.4271(4) 0.0000 0.0418(11) Uani 1 2 d S .
C1 C 0.1010(10) -0.2539(11) 0.1992(4) 0.0392(13) Uiso 0.510(2) 1 d P 1
H1A H 0.0631 -0.2253 0.2292 0.047 Uiso 0.510(2) 1 calc PR 1
C2 C 0.1496(9) -0.3739(10) 0.1991(4) 0.0468(15) Uiso 0.510(2) 1 d P 1
H2A H 0.1406 -0.4316 0.2259 0.056 Uiso 0.510(2) 1 calc PR 1
C3 C 0.2201(8) -0.4046(8) 0.1508(3) 0.0408(13) Uiso 0.510(2) 1 d P 1
H3A H 0.2693 -0.4794 0.1489 0.049 Uiso 0.510(2) 1 calc PR 1
C4 C 0.2137(7) -0.3284(7) 0.1115(3) 0.0384(11) Uiso 0.510(2) 1 d P 1
H4A H 0.2469 -0.3558 0.0805 0.046 Uiso 0.510(2) 1 calc PR 1
C5 C 0.1584(6) -0.2077(6) 0.1151(2) 0.0268(9) Uiso 0.510(2) 1 d P 1
C6 C -0.0561(6) -0.2537(6) 0.0459(2) 0.0243(10) Uiso 0.510(2) 1 d P 1
C7 C -0.1013(8) -0.3767(7) 0.0438(2) 0.0313(11) Uiso 0.510(2) 1 d P 1
H7A H -0.1000 -0.4273 0.0730 0.038 Uiso 0.510(2) 1 calc PR 1
C1' C 0.1251(10) -0.2419(11) 0.2045(4) 0.0392(13) Uiso 0.490(2) 1 d P 2
H1'A H 0.1311 -0.1974 0.2351 0.047 Uiso 0.490(2) 1 calc PR 2
C2' C 0.1837(10) -0.3560(10) 0.2003(4) 0.0468(15) Uiso 0.490(2) 1 d P 2
H2'A H 0.2332 -0.3872 0.2271 0.056 Uiso 0.490(2) 1 calc PR 2
C3' C 0.1720(9) -0.4241(9) 0.1587(3) 0.0408(13) Uiso 0.490(2) 1 d P 2
H3'A H 0.2048 -0.5075 0.1569 0.049 Uiso 0.490(2) 1 calc PR 2
C4' C 0.1122(8) -0.3717(8) 0.1194(3) 0.0384(11) Uiso 0.490(2) 1 d P 2
H4'A H 0.1098 -0.4149 0.0884 0.046 Uiso 0.490(2) 1 calc PR 2
C5' C 0.0535(6) -0.2533(6) 0.1243(2) 0.0268(9) Uiso 0.490(2) 1 d P 2
C6' C -0.1188(7) -0.2268(6) 0.0373(2) 0.0243(10) Uiso 0.490(2) 1 d P 2
C7' C -0.1585(8) -0.3536(7) 0.0379(3) 0.0313(11) Uiso 0.490(2) 1 d P 2
H7'A H -0.1946 -0.3864 0.0675 0.038 Uiso 0.490(2) 1 calc PR 2

loop_
_atom_site_aniso_label
_atom_site_aniso_U_11
_atom_site_aniso_U_22
_atom_site_aniso_U_33
_atom_site_aniso_U_23
_atom_site_aniso_U_13
_atom_site_aniso_U_12
Cr1 0.0300(5) 0.0300(5) 0.0140(16) 0.000 0.000 0.000
Cr1' 0.0300(5) 0.0300(5) 0.0140(16) 0.000 0.000 0.000
Cr2 0.0229(4) 0.0229(4) 0.0269(5) 0.000 0.000 0.000
Cr3 0.0185(5) 0.0185(5) 0.0245(10) 0.000 0.000 0.000
Cl1 0.0496(8) 0.0496(8) 0.0596(13) 0.000 0.000 0.000
N1 0.021(4) 0.027(3) 0.025(3) 0.003(2) -0.004(3) -0.006(3)
N2 0.0244(18) 0.0239(18) 0.0194(17) 0.0008(14) 0.0019(14) 0.0000(15)
N1' 0.021(4) 0.027(3) 0.025(3) 0.003(2) -0.004(3) -0.006(3)
N2' 0.0244(18) 0.0239(18) 0.0194(17) 0.0008(14) 0.0019(14) 0.0000(15)
N3 0.0186(18) 0.0188(18) 0.035(2) 0.000 0.000 0.0034(14)
N4 0.053(3) 0.027(2) 0.046(3) 0.000 0.000 -0.010(2)

loop_
_atom_type_symbol
_atom_type_description
_atom_type_scat_dispersion_real
_atom_type_scat_dispersion_imag
_atom_type_scat_source
C C 0.0033 0.0016 'International Tables Vol C Tables 4.2.6.8 and 6.1.1.4'
H H 0.0000 0.0000 'International Tables Vol C Tables 4.2.6.8 and 6.1.1.4'
N N 0.0061 0.0033 'International Tables Vol C Tables 4.2.6.8 and 6.1.1.4'
Cl Cl 0.1484 0.1585 'International Tables Vol C Tables 4.2.6.8 and 6.1.1.4'
Cr Cr 0.3209 0.6236 'International Tables Vol C Tables 4.2.6.8 and 6.1.1.4'

loop_
_geom_angle_atom_site_label_1
_geom_angle_atom_site_label_2
_geom_angle_atom_site_label_3
_geom_angle
_geom_angle_site_symmetry_1
_geom_angle_site_symmetry_3
N1 Cr1 N1 87.00(11) 4 2
N1 Cr1 N1 87.00(11) 4 .
N1 Cr1 N1 153.5(5) 2 .
N1 Cr1 N1 153.5(5) 4 3
N1 Cr1 N1 87.00(11) 2 3
N1 Cr1 N1 87.00(11) . 3
N1 Cr1 Cl1 103.2(3) 4 .
N1 Cr1 Cl1 103.2(3) 2 .
N1 Cr1 Cl1 103.2(3) . .
N1 Cr1 Cl1 103.2(3) 3 .
N1 Cr1 Cr2 76.8(3) 4 .
N1 Cr1 Cr2 76.8(3) 2 .
N1 Cr1 Cr2 76.8(3) . .
N1 Cr1 Cr2 76.8(3) 3 .
Cl1 Cr1 Cr2 180.0 . .
Cr2 Cr1' N1' 95.6(3) . 2
Cr2 Cr1' N1' 95.6(3) . 4
N1' Cr1' N1' 89.46(5) 2 4
Cr2 Cr1' N1' 95.6(3) . .
N1' Cr1' N1' 168.8(5) 2 .
N1' Cr1' N1' 89.45(5) 4 .
Cr2 Cr1' N1' 95.6(3) . 3
N1' Cr1' N1' 89.46(5) 2 3
N1' Cr1' N1' 168.8(5) 4 3
N1' Cr1' N1' 89.45(5) . 3
Cr3 Cr2 N2' 85.19(14) . 2
Cr3 Cr2 N2' 85.19(14) . 4
N2' Cr2 N2' 89.60(2) 2 4
Cr3 Cr2 N2' 85.18(14) . .
N2' Cr2 N2' 170.4(3) 2 .
N2' Cr2 N2' 89.60(2) 4 .
Cr3 Cr2 N2' 85.19(14) . 3
N2' Cr2 N2' 89.60(2) 2 3
N2' Cr2 N2' 170.4(3) 4 3
N2' Cr2 N2' 89.60(2) . 3
Cr3 Cr2 N2 92.14(13) . 2
N2' Cr2 N2 38.1(2) 2 2
N2' Cr2 N2 52.9(2) 4 2
N2' Cr2 N2 142.4(2) . 2
N2' Cr2 N2 127.6(2) 3 2
Cr3 Cr2 N2 92.14(13) . 4
N2' Cr2 N2 127.6(2) 2 4
N2' Cr2 N2 38.1(2) 4 4
N2' Cr2 N2 52.9(2) . 4
N2' Cr2 N2 142.4(2) 3 4
N2 Cr2 N2 89.919(10) 2 4
Cr3 Cr2 N2 92.14(13) . .
N2' Cr2 N2 142.4(2) 2 .
N2' Cr2 N2 127.6(2) 4 .
N2' Cr2 N2 38.1(2) . .
N2' Cr2 N2 52.9(2) 3 .
N2 Cr2 N2 175.7(3) 2 .
N2 Cr2 N2 89.920(10) 4 .
Cr3 Cr2 N2 92.14(13) . 3
N2' Cr2 N2 52.9(2) 2 3
N2' Cr2 N2 142.4(2) 4 3
N2' Cr2 N2 127.6(2) . 3
N2' Cr2 N2 38.1(2) 3 3
N2 Cr2 N2 89.920(10) 2 3
N2 Cr2 N2 175.7(3) 4 3
N2 Cr2 N2 89.920(10) . 3
Cr3 Cr2 Cr1' 180.0 . .
N2' Cr2 Cr1' 94.81(14) 2 .
N2' Cr2 Cr1' 94.81(14) 4 .
N2' Cr2 Cr1' 94.82(14) . .
N2' Cr2 Cr1' 94.81(14) 3 .
N2 Cr2 Cr1' 87.86(13) 2 .
N2 Cr2 Cr1' 87.86(13) 4 .
N2 Cr2 Cr1' 87.86(13) . .
N2 Cr2 Cr1' 87.86(13) 3 .
Cr3 Cr2 Cr3 0.0 . 9
N2' Cr2 Cr3 85.19(14) 2 9
N2' Cr2 Cr3 85.19(14) 4 9
N2' Cr2 Cr3 85.18(14) . 9
N2' Cr2 Cr3 85.19(14) 3 9
N2 Cr2 Cr3 92.14(13) 2 9
N2 Cr2 Cr3 92.14(13) 4 9
N2 Cr2 Cr3 92.14(13) . 9
N2 Cr2 Cr3 92.14(13) 3 9
Cr1' Cr2 Cr3 180.0 . 9
Cr3 Cr2 Cr1 180.0 . .
N2' Cr2 Cr1 94.81(14) 2 .
N2' Cr2 Cr1 94.81(14) 4 .
N2' Cr2 Cr1 94.82(14) . .
N2' Cr2 Cr1 94.81(14) 3 .
N2 Cr2 Cr1 87.86(13) 2 .
N2 Cr2 Cr1 87.86(13) 4 .
N2 Cr2 Cr1 87.86(13) . .
N2 Cr2 Cr1 87.86(13) 3 .
Cr1' Cr2 Cr1 0.0 . .
Cr3 Cr2 Cr1 180.0 9 .
Cr3 Cr3 Cr2 180.0 9 .
Cr3 Cr3 N3 82.33(5) 9 3
Cr2 Cr3 N3 97.67(5) . 3
Cr3 Cr3 N3 82.33(5) 9 .
Cr2 Cr3 N3 97.67(5) . .
N3 Cr3 N3 88.978(13) 3 .
Cr3 Cr3 N3 82.33(5) 9 9
Cr2 Cr3 N3 97.67(5) . 9
N3 Cr3 N3 88.979(13) 3 9
N3 Cr3 N3 164.65(10) . 9
Cr3 Cr3 N3 82.32(5) 9 11
Cr2 Cr3 N3 97.67(5) . 11
N3 Cr3 N3 164.65(10) 3 11
N3 Cr3 N3 88.979(13) . 11
N3 Cr3 N3 88.977(13) 9 11
Cr3 Cr3 Cr2 0.0 9 9
Cr2 Cr3 Cr2 180.0 . 9
N3 Cr3 Cr2 82.33(5) 3 9
N3 Cr3 Cr2 82.33(5) . 9
N3 Cr3 Cr2 82.33(5) 9 9
N3 Cr3 Cr2 82.33(5) 11 9
C5 N1 C1 119.1(9) . .
C5 N1 Cr1 130.4(6) . .
C1 N1 Cr1 110.4(7) . .
C6 N2 C5 128.2(5) . .
C6 N2 Cr2 117.6(4) . .
C5 N2 Cr2 94.1(3) . .
C1' N1' C5' 118.3(9) . .
C1' N1' Cr1' 128.1(8) . .
C5' N1' Cr1' 111.7(6) . .
C6' N2' Cr2 122.1(4) . .
C6' N3 C6' 106.1(7) . 10
C6' N3 C6 119.6(5) . 10
C6' N3 C6 31.3(3) 10 10
C6' N3 C6 31.3(3) . .
C6' N3 C6 119.6(5) 10 .
C6 N3 C6 115.1(5) 10 .
C6' N3 Cr3 128.7(3) . 9
C6' N3 Cr3 114.4(3) 10 9
C6 N3 Cr3 111.2(3) 10 9
C6 N3 Cr3 126.0(3) . 9
C6' N3 Cr3 114.4(3) . .
C6' N3 Cr3 128.7(3) 10 .
C6 N3 Cr3 126.0(3) 10 .
C6 N3 Cr3 111.2(3) . .
Cr3 N3 Cr3 15.35(10) 9 .
C7' N4 C7' 104.6(8) . 10
C7' N4 C7 118.0(5) . 10
C7' N4 C7 28.9(4) 10 10
C7' N4 C7 28.9(4) . .
C7' N4 C7 118.0(5) 10 .
C7 N4 C7 116.4(7) 10 .
C2 C1 N1 125.6(10) . .
C1 C2 C3 112.5(9) . .
C4 C3 C2 121.2(8) . .
C3 C4 C5 121.2(7) . .
N1 C5 C4 119.6(7) . .
N1 C5 N2 85.8(5) . .
C4 C5 N2 115.7(5) . .
N2 C6 C7 127.8(6) . .
N2 C6 N3 115.9(5) . .
C7 C6 N3 116.3(5) . .
N4 C7 C6 121.4(6) . .
N1' C1' C2' 122.5(11) . .
C3' C2' C1' 120.4(11) . .
C2' C3' C4' 118.4(9) . .
C3' C4' C5' 120.0(7) . .
N1' C5' C4' 120.0(7) . .
N3 C6' N2' 112.9(6) . .
N3 C6' C7' 121.3(6) . .
N2' C6' C7' 125.5(6) . .
N3 C6' C6' 36.9(3) . 10
N2' C6' C6' 141.5(4) . 10
C7' C6' C6' 90.6(4) . 10
N4 C7' C6' 123.0(6) . .
N4 C7' C7' 37.7(4) . 10
C6' C7' C7' 89.4(4) . 10

loop_
_geom_bond_atom_site_label_1
_geom_bond_atom_site_label_2
_geom_bond_distance
_geom_bond_site_symmetry_2
Cr1 N1 2.163(10) 4
Cr1 N1 2.163(10) 2
Cr1 N1 2.163(10) .
Cr1 N1 2.163(10) 3
Cr1 Cl1 2.312(3) .
Cr1 Cr2 2.527(3) .
Cr1' Cr2 2.044(3) .
Cr1' N1' 2.128(10) 2
Cr1' N1' 2.128(10) 4
Cr1' N1' 2.128(10) .
Cr1' N1' 2.128(10) 3
Cr2 Cr3 1.972(2) .
Cr2 N2' 2.018(5) 2
Cr2 N2' 2.018(5) 4
Cr2 N2' 2.018(5) .
Cr2 N2' 2.018(5) 3
Cr2 N2 2.029(5) 2
Cr2 N2 2.029(5) 4
Cr2 N2 2.029(5) .
Cr2 N2 2.029(5) 3
Cr2 Cr3 2.5193(19) 9
Cr3 Cr3 0.547(3) 9
Cr3 N3 2.048(4) 3
Cr3 N3 2.048(4) .
Cr3 N3 2.048(4) 9
Cr3 N3 2.048(4) 11
Cr3 Cr2 2.5193(19) 9
N1 C5 1.385(11) .
N1 C1 1.390(14) .
N2 C6 1.376(8) .
N2 C5 1.920(8) .
N1' C1' 1.326(15) .
N1' C5' 1.337(12) .
N2' C6' 1.372(8) .
N3 C6' 1.254(7) .
N3 C6' 1.254(7) 10
N3 C6 1.460(6) 10
N3 C6 1.460(6) .
N3 Cr3 2.048(4) 9
N4 C7' 1.285(8) .
N4 C7' 1.285(8) 10
N4 C7 1.383(7) 10
N4 C7 1.383(7) .
C1 C2 1.371(16) .
C2 C3 1.531(14) .
C3 C4 1.330(11) .
C4 C5 1.409(10) .
C6 C7 1.389(10) .
C1' C2' 1.363(17) .
C2' C3' 1.334(14) .
C3' C4' 1.351(11) .
C4' C5' 1.406(10) .
C6' C7' 1.407(10) .
C6' C6' 2.005(12) 10
C7' C7' 2.033(14) 10
